data_7053611
loop_
_publ_author_name
'Corrente, Andrea M.'
'Chivers, Tristram'

_publ_section_title
;
 Syntheses and structures of new alkali-metal boraamidinates and
 ferrocenyl aminoboranes
;
_journal_issue 8
_journal_name_full 'New Journal of Chemistry'
_journal_page_first 1751
_journal_paper_doi 10.1039/c0nj00279h
_journal_volume 34
_journal_year 2010
_chemical_formula_moiety 'C46 H88 B2 Li4 N4 O6'
_chemical_formula_sum 'C46 H88 B2 Li4 N4 O6'
_chemical_formula_weight 842.58
_chemical_name_systematic
;
?
;
_space_group_IT_number 14
_symmetry_cell_setting monoclinic
_symmetry_space_group_name_Hall '-P 2ybc'
_symmetry_space_group_name_H-M 'P 1 21/c 1'
_atom_sites_solution_hydrogens geom
_atom_sites_solution_primary direct
_atom_sites_solution_secondary difmap
_audit_creation_method SHELXL-97
_cell_angle_alpha 90.00
_cell_angle_beta 91.29(3)
_cell_angle_gamma 90.00
_cell_formula_units_Z 2
_cell_length_a 10.003(2)
_cell_length_b 14.712(3)
_cell_length_c 19.859(4)
_cell_measurement_reflns_used 32486
_cell_measurement_temperature 173(2)
_cell_measurement_theta_max 25.03
_cell_measurement_theta_min 2.65
_cell_volume 2921.8(10)
_computing_cell_refinement 'Nonius DENZO'
_computing_data_collection 'Nonius COLLECT'
_computing_data_reduction 'Nonius DENZO'
_computing_molecular_graphics 'Bruker SHELXTL'
_computing_publication_material 'Bruker SHELXTL'
_computing_structure_refinement 'SHELXL-97 (Sheldrick, 1997)'
_computing_structure_solution 'SHELXS-97 (Sheldrick, 1990)'
_diffrn_ambient_temperature 173(2)
_diffrn_measured_fraction_theta_full 0.990
_diffrn_measured_fraction_theta_max 0.990
_diffrn_measurement_device_type 'Nonius Kappa CCD'
_diffrn_measurement_method 'phi\omega scans'
_diffrn_radiation_monochromator graphite
_diffrn_radiation_source 'fine-focus sealed tube'
_diffrn_radiation_type MoK\a
_diffrn_radiation_wavelength 0.71073
_diffrn_reflns_av_R_equivalents 0.0188
_diffrn_reflns_av_sigmaI/netI 0.0304
_diffrn_reflns_limit_h_max 11
_diffrn_reflns_limit_h_min -11
_diffrn_reflns_limit_k_max 16
_diffrn_reflns_limit_k_min -17
_diffrn_reflns_limit_l_max 23
_diffrn_reflns_limit_l_min -23
_diffrn_reflns_number 32486
_diffrn_reflns_theta_full 25.03
_diffrn_reflns_theta_max 25.03
_diffrn_reflns_theta_min 2.65
_exptl_absorpt_coefficient_mu 0.060
_exptl_absorpt_correction_T_max 0.9881
_exptl_absorpt_correction_T_min 0.9881
_exptl_absorpt_correction_type integration
_exptl_absorpt_process_details 'HKL Scalepack (Otwinowski and Minor 1997)'
_exptl_crystal_colour colourless
_exptl_crystal_density_diffrn 0.958
_exptl_crystal_density_method 'not measured'
_exptl_crystal_description block
_exptl_crystal_F_000 924
_exptl_crystal_size_max 0.20
_exptl_crystal_size_mid 0.20
_exptl_crystal_size_min 0.20
_platon_squeeze_details
; Electron density in two regions were attributed to a disordered
diethyl ether molecule for which no suitable model could be found.
These regions of electron density were removed from the reflections
data using the program SQUEEZE (PLATON), leaving a void of 355.7
angstroms cubed
;
_refine_diff_density_max 0.430
_refine_diff_density_min -0.246
_refine_diff_density_rms 0.053
_refine_ls_extinction_method none
_refine_ls_goodness_of_fit_ref 1.074
_refine_ls_hydrogen_treatment constr
_refine_ls_matrix_type full
_refine_ls_number_parameters 286
_refine_ls_number_reflns 5107
_refine_ls_number_restraints 0
_refine_ls_restrained_S_all 1.074
_refine_ls_R_factor_all 0.0877
_refine_ls_R_factor_gt 0.0679
_refine_ls_shift/su_max 0.000
_refine_ls_shift/su_mean 0.000
_refine_ls_structure_factor_coef Fsqd
_refine_ls_weighting_details 'calc w=1/[\s^2^(Fo^2^)+(0.1374P)^2^+0.7009P] where P=(Fo^2^+2Fc^2^)/3'
_refine_ls_weighting_scheme calc
_refine_ls_wR_factor_gt 0.2070
_refine_ls_wR_factor_ref 0.2254
_reflns_number_gt 3773
_reflns_number_total 5107
_reflns_threshold_expression >2sigma(I)
_cod_data_source_file c0nj00279h.txt
_cod_data_source_block Compound4.6THF
_cod_depositor_comments
;
The following automatic conversions were performed:

'_symmetry_cell_setting' value 'Monoclinic' changed to 'monoclinic'
according to /home/saulius/struct/CIF-dictionaries/cif_core.dic
dictionary named 'cif_core.dic' version 2.4.2 from
2011-04-26.

'_exptl_absorpt_correction_type' value 'Integration'
changed to 'integration' according to
/home/saulius/struct/CIF-dictionaries/cif_core.dic dictionary named
'cif_core.dic' version 2.4.2 from 2011-04-26.

Automatic conversion script
Id: cif_fix_values 1891 2012-01-12 08:04:46Z andrius 
;
_cod_original_sg_symbol_H-M P2(1)/c
_cod_database_code 7053611

loop_
_symmetry_equiv_pos_as_xyz
'x, y, z'
'-x, y+1/2, -z+1/2'
'-x, -y, -z'
'x, -y-1/2, z-1/2'

loop_
_atom_site_label
_atom_site_type_symbol
_atom_site_fract_x
_atom_site_fract_y
_atom_site_fract_z
_atom_site_U_iso_or_equiv
_atom_site_adp_type
_atom_site_occupancy
_atom_site_symmetry_multiplicity
_atom_site_calc_flag
_atom_site_refinement_flags
B1 B 0.3738(2) 0.39053(16) 0.11342(11) 0.0370(5) Uani 1 1 d .
C1 C 0.43998(19) 0.44756(14) 0.05350(10) 0.0380(5) Uani 1 1 d .
C2 C 0.37036(19) 0.47114(15) -0.00584(10) 0.0407(5) Uani 1 1 d .
H2A H 0.2800 0.4521 -0.0113 0.061 Uiso 1 1 calc R
C3 C 0.57288(19) 0.47900(15) 0.05709(10) 0.0409(5) Uani 1 1 d .
H3A H 0.6257 0.4655 0.0962 0.061 Uiso 1 1 calc R
N1 N 0.31050(16) 0.42891(11) 0.17110(8) 0.0386(4) Uani 1 1 d .
C4 C 0.3013(2) 0.52442(15) 0.18966(11) 0.0458(5) Uani 1 1 d .
C5 C 0.4372(3) 0.56306(17) 0.21184(15) 0.0640(7) Uani 1 1 d .
H5A H 0.4756 0.5254 0.2481 0.096 Uiso 1 1 calc R
H5B H 0.4258 0.6254 0.2281 0.096 Uiso 1 1 calc R
H5C H 0.4973 0.5631 0.1735 0.096 Uiso 1 1 calc R
C6 C 0.2074(3) 0.53158(19) 0.24921(14) 0.0728(8) Uani 1 1 d .
H6A H 0.2436 0.4959 0.2871 0.109 Uiso 1 1 calc R
H6B H 0.1190 0.5081 0.2359 0.109 Uiso 1 1 calc R
H6C H 0.1994 0.5954 0.2628 0.109 Uiso 1 1 calc R
C7 C 0.2435(3) 0.58574(17) 0.13344(13) 0.0584(6) Uani 1 1 d .
H7A H 0.1565 0.5620 0.1181 0.088 Uiso 1 1 calc R
H7B H 0.3048 0.5867 0.0956 0.088 Uiso 1 1 calc R
H7C H 0.2324 0.6476 0.1508 0.088 Uiso 1 1 calc R
N2 N 0.37070(16) 0.29265(11) 0.11739(8) 0.0386(4) Uani 1 1 d .
C8 C 0.4207(2) 0.22735(16) 0.06926(11) 0.0468(5) Uani 1 1 d .
C9 C 0.5697(3) 0.2390(2) 0.05569(18) 0.0825(10) Uani 1 1 d .
H9A H 0.6208 0.2352 0.0983 0.124 Uiso 1 1 calc R
H9B H 0.5847 0.2983 0.0348 0.124 Uiso 1 1 calc R
H9C H 0.5989 0.1908 0.0253 0.124 Uiso 1 1 calc R
C10 C 0.3998(3) 0.13176(17) 0.09763(13) 0.0608(7) Uani 1 1 d .
H10A H 0.4494 0.1257 0.1405 0.091 Uiso 1 1 calc R
H10B H 0.4323 0.0866 0.0656 0.091 Uiso 1 1 calc R
H10C H 0.3044 0.1218 0.1050 0.091 Uiso 1 1 calc R
C11 C 0.3436(3) 0.2313(2) 0.00130(12) 0.0660(7) Uani 1 1 d .
H11A H 0.2474 0.2275 0.0091 0.099 Uiso 1 1 calc R
H11B H 0.3708 0.1802 -0.0270 0.099 Uiso 1 1 calc R
H11C H 0.3637 0.2886 -0.0215 0.099 Uiso 1 1 calc R
O1 O 0.00684(16) 0.30802(12) 0.13674(9) 0.0586(5) Uani 1 1 d .
C12 C -0.0383(3) 0.2321(2) 0.09775(16) 0.0745(8) Uani 1 1 d .
H12A H -0.1209 0.2067 0.1168 0.089 Uiso 1 1 calc R
H12B H 0.0309 0.1840 0.0980 0.089 Uiso 1 1 calc R
C13 C -0.0649(3) 0.2646(3) 0.02750(15) 0.0879(10) Uani 1 1 d .
H13A H -0.1584 0.2516 0.0131 0.105 Uiso 1 1 calc R
H13B H -0.0038 0.2350 -0.0043 0.105 Uiso 1 1 calc R
C14 C -0.0402(4) 0.3652(3) 0.03038(19) 0.1033(13) Uani 1 1 d .
H14A H -0.1093 0.3988 0.0040 0.124 Uiso 1 1 calc R
H14B H 0.0490 0.3804 0.0130 0.124 Uiso 1 1 calc R
C15 C -0.0480(3) 0.3869(2) 0.1043(2) 0.0868(10) Uani 1 1 d .
H15A H 0.0052 0.4417 0.1158 0.104 Uiso 1 1 calc R
H15B H -0.1417 0.3970 0.1175 0.104 Uiso 1 1 calc R
O2 O 0.55855(16) 0.31805(12) 0.27421(8) 0.0548(5) Uani 1 1 d .
C16 C 0.6839(3) 0.3428(2) 0.24880(15) 0.0759(9) Uani 1 1 d .
H16A H 0.6727 0.3774 0.2063 0.091 Uiso 1 1 calc R
H16B H 0.7388 0.2882 0.2402 0.091 Uiso 1 1 calc R
C17 C 0.7487(4) 0.4012(3) 0.3029(3) 0.1097(14) Uani 1 1 d .
H17A H 0.8474 0.3961 0.3020 0.132 Uiso 1 1 calc R
H17B H 0.7231 0.4657 0.2971 0.132 Uiso 1 1 calc R
C18 C 0.6975(4) 0.3647(3) 0.3653(2) 0.1041(13) Uani 1 1 d .
H18A H 0.6944 0.4123 0.4005 0.125 Uiso 1 1 calc R
H18B H 0.7534 0.3136 0.3820 0.125 Uiso 1 1 calc R
C19 C 0.5598(3) 0.3330(2) 0.34574(13) 0.0784(9) Uani 1 1 d .
H19A H 0.5384 0.2760 0.3697 0.094 Uiso 1 1 calc R
H19B H 0.4928 0.3796 0.3575 0.094 Uiso 1 1 calc R
O3 O 0.22900(16) 0.25528(11) 0.25539(8) 0.0547(5) Uani 1 1 d .
C20 C 0.2201(3) 0.15740(18) 0.25812(15) 0.0681(7) Uani 1 1 d .
H20A H 0.3088 0.1294 0.2515 0.082 Uiso 1 1 calc R
H20B H 0.1570 0.1344 0.2230 0.082 Uiso 1 1 calc R
C21 C 0.1707(4) 0.1367(3) 0.32660(18) 0.0945(11) Uani 1 1 d .
H21A H 0.1141 0.0815 0.3260 0.113 Uiso 1 1 calc R
H21B H 0.2461 0.1277 0.3591 0.113 Uiso 1 1 calc R
C22 C 0.0914(5) 0.2183(3) 0.3442(2) 0.1087(14) Uani 1 1 d .
H22A H -0.0024 0.2119 0.3278 0.130 Uiso 1 1 calc R
H22B H 0.0920 0.2277 0.3935 0.130 Uiso 1 1 calc R
C23 C 0.1569(3) 0.2940(2) 0.31047(15) 0.0768(9) Uani 1 1 d .
H23A H 0.0897 0.3383 0.2935 0.092 Uiso 1 1 calc R
H23B H 0.2191 0.3256 0.3421 0.092 Uiso 1 1 calc R
Li2 Li 0.4025(4) 0.3214(2) 0.21431(17) 0.0450(8) Uani 1 1 d .
Li1 Li 0.1970(3) 0.3202(2) 0.16002(17) 0.0438(8) Uani 1 1 d .

loop_
_atom_site_aniso_label
_atom_site_aniso_U_11
_atom_site_aniso_U_22
_atom_site_aniso_U_33
_atom_site_aniso_U_23
_atom_site_aniso_U_13
_atom_site_aniso_U_12
B1 0.0333(10) 0.0394(13) 0.0382(11) 0.0086(9) -0.0008(9) -0.0049(9)
C1 0.0386(10) 0.0392(11) 0.0364(10) 0.0055(8) 0.0057(8) -0.0033(8)
C2 0.0345(10) 0.0468(12) 0.0409(11) 0.0097(9) 0.0021(8) -0.0076(8)
C3 0.0400(10) 0.0458(12) 0.0367(10) 0.0098(9) -0.0009(8) -0.0038(9)
N1 0.0451(9) 0.0324(9) 0.0386(8) 0.0043(7) 0.0057(7) -0.0025(7)
C4 0.0566(12) 0.0352(12) 0.0459(12) 0.0027(9) 0.0061(10) 0.0010(9)
C5 0.0719(16) 0.0425(14) 0.0771(17) -0.0119(12) -0.0097(13) -0.0042(12)
C6 0.108(2) 0.0452(15) 0.0664(16) -0.0017(12) 0.0304(15) 0.0092(14)
C7 0.0711(15) 0.0399(13) 0.0643(15) 0.0088(11) 0.0052(12) 0.0083(11)
N2 0.0418(9) 0.0375(10) 0.0368(9) 0.0026(7) 0.0069(7) -0.0017(7)
C8 0.0495(12) 0.0468(13) 0.0447(11) -0.0013(9) 0.0122(9) -0.0022(10)
C9 0.0559(15) 0.074(2) 0.119(3) -0.0334(19) 0.0318(16) -0.0016(14)
C10 0.0842(17) 0.0410(13) 0.0575(14) -0.0030(11) 0.0086(13) 0.0055(12)
C11 0.0933(19) 0.0617(17) 0.0432(13) -0.0040(11) 0.0054(12) 0.0000(14)
O1 0.0472(9) 0.0652(11) 0.0632(10) 0.0030(8) -0.0009(7) -0.0047(7)
C12 0.0639(16) 0.0680(19) 0.091(2) -0.0004(16) -0.0092(15) -0.0156(14)
C13 0.0671(18) 0.127(3) 0.0694(18) -0.0115(19) 0.0049(14) -0.0085(18)
C14 0.091(2) 0.130(4) 0.089(2) 0.039(2) -0.0071(19) 0.007(2)
C15 0.0637(17) 0.068(2) 0.128(3) -0.0073(19) -0.0133(18) 0.0203(14)
O2 0.0581(9) 0.0647(11) 0.0414(8) 0.0090(7) -0.0002(7) -0.0005(8)
C16 0.0584(15) 0.096(2) 0.0732(18) 0.0205(16) 0.0038(13) -0.0002(14)
C17 0.086(2) 0.079(3) 0.162(4) 0.007(3) -0.035(3) -0.0139(19)
C18 0.142(3) 0.071(2) 0.097(3) -0.018(2) -0.051(3) 0.005(2)
C19 0.103(2) 0.086(2) 0.0455(14) 0.0013(14) 0.0001(14) 0.0198(17)
O3 0.0684(10) 0.0450(10) 0.0515(9) 0.0149(7) 0.0225(7) 0.0033(7)
C20 0.0775(18) 0.0478(15) 0.0797(18) 0.0202(13) 0.0150(14) 0.0044(12)
C21 0.116(3) 0.079(2) 0.090(2) 0.0390(19) 0.028(2) -0.009(2)
C22 0.133(3) 0.094(3) 0.102(3) 0.003(2) 0.070(2) -0.025(2)
C23 0.095(2) 0.074(2) 0.0627(16) 0.0069(14) 0.0355(15) 0.0037(16)
Li2 0.0491(19) 0.044(2) 0.0422(18) 0.0080(15) 0.0006(15) -0.0035(15)
Li1 0.0424(17) 0.045(2) 0.0447(18) 0.0053(15) 0.0054(14) -0.0050(15)

loop_
_atom_type_symbol
_atom_type_description
_atom_type_scat_dispersion_real
_atom_type_scat_dispersion_imag
_atom_type_scat_source
C C 0.0033 0.0016 'International Tables Vol C Tables 4.2.6.8 and 6.1.1.4'
H H 0.0000 0.0000 'International Tables Vol C Tables 4.2.6.8 and 6.1.1.4'
Li Li -0.0003 0.0001 'International Tables Vol C Tables 4.2.6.8 and 6.1.1.4'
B B 0.0013 0.0007 'International Tables Vol C Tables 4.2.6.8 and 6.1.1.4'
N N 0.0061 0.0033 'International Tables Vol C Tables 4.2.6.8 and 6.1.1.4'
O O 0.0106 0.0060 'International Tables Vol C Tables 4.2.6.8 and 6.1.1.4'

loop_
_geom_angle_atom_site_label_1
_geom_angle_atom_site_label_2
_geom_angle_atom_site_label_3
_geom_angle
_geom_angle_site_symmetry_1
N1 B1 N2 109.77(16) .
N1 B1 C1 125.46(19) .
N2 B1 C1 124.77(19) .
N1 B1 Li2 61.28(14) .
N2 B1 Li2 60.31(13) .
C1 B1 Li2 147.53(16) .
N1 B1 Li1 59.43(13) .
N2 B1 Li1 60.24(14) .
C1 B1 Li1 151.36(16) .
Li2 B1 Li1 61.11(14) .
C2 C1 C3 114.38(17) .
C2 C1 B1 123.13(16) .
C3 C1 B1 122.48(17) .
C3 C2 C1 123.04(17) 3_665
C2 C3 C1 122.58(18) 3_665
B1 N1 C4 127.78(17) .
B1 N1 Li1 81.68(16) .
C4 N1 Li1 140.49(17) .
B1 N1 Li2 79.95(15) .
C4 N1 Li2 132.97(17) .
Li1 N1 Li2 70.53(16) .
N1 C4 C5 111.74(18) .
N1 C4 C6 107.79(18) .
C5 C4 C6 108.0(2) .
N1 C4 C7 114.03(18) .
C5 C4 C7 108.0(2) .
C6 C4 C7 107.1(2) .
B1 N2 C8 128.05(17) .
B1 N2 Li2 80.65(15) .
C8 N2 Li2 136.69(17) .
B1 N2 Li1 80.80(16) .
C8 N2 Li1 136.98(17) .
Li2 N2 Li1 70.58(16) .
N2 C8 C9 113.15(19) .
N2 C8 C10 108.29(17) .
C9 C8 C10 108.0(2) .
N2 C8 C11 112.28(19) .
C9 C8 C11 108.2(2) .
C10 C8 C11 106.7(2) .
C12 O1 C15 106.1(2) .
C12 O1 Li1 119.62(19) .
C15 O1 Li1 113.1(2) .
O1 C12 C13 107.7(3) .
C12 C13 C14 104.7(3) .
C13 C14 C15 103.5(3) .
O1 C15 C14 103.8(3) .
C16 O2 C19 109.0(2) .
C16 O2 Li2 118.91(18) .
C19 O2 Li2 126.2(2) .
O2 C16 C17 105.3(3) .
C18 C17 C16 104.1(3) .
C17 C18 C19 103.5(3) .
O2 C19 C18 106.9(3) .
C23 O3 C20 109.47(19) .
C23 O3 Li1 115.35(19) .
C20 O3 Li1 118.07(18) .
C23 O3 Li2 121.84(19) .
C20 O3 Li2 120.85(18) .
Li1 O3 Li2 64.59(14) .
O3 C20 C21 105.1(2) .
C22 C21 C20 103.9(3) .
C23 C22 C21 105.1(3) .
O3 C23 C22 106.5(3) .
O2 Li2 N2 134.1(2) .
O2 Li2 N1 129.4(2) .
N2 Li2 N1 72.11(13) .
O2 Li2 O3 113.45(17) .
N2 Li2 O3 99.03(16) .
N1 Li2 O3 98.69(16) .
O2 Li2 B1 129.71(19) .
N2 Li2 B1 39.04(10) .
N1 Li2 B1 38.77(10) .
O3 Li2 B1 116.71(16) .
O2 Li2 Li1 170.0(2) .
N2 Li2 Li1 54.76(13) .
N1 Li2 Li1 53.88(13) .
O3 Li2 Li1 57.16(13) .
B1 Li2 Li1 59.55(13) .
O1 Li1 N1 131.0(2) .
O1 Li1 N2 137.2(2) .
N1 Li1 N2 72.95(13) .
O1 Li1 O3 107.08(17) .
N1 Li1 O3 100.91(16) .
N2 Li1 O3 99.83(16) .
O1 Li1 B1 135.22(19) .
N1 Li1 B1 38.89(10) .
N2 Li1 B1 38.96(10) .
O3 Li1 B1 117.59(17) .
O1 Li1 Li2 165.0(2) .
N1 Li1 Li2 55.59(13) .
N2 Li1 Li2 54.66(13) .
O3 Li1 Li2 58.25(13) .
B1 Li1 Li2 59.34(13) .

loop_
_geom_bond_atom_site_label_1
_geom_bond_atom_site_label_2
_geom_bond_distance
_geom_bond_site_symmetry_2
B1 N1 1.437(3) .
B1 N2 1.442(3) .
B1 C1 1.610(3) .
B1 Li2 2.260(4) .
B1 Li1 2.265(4) .
C1 C2 1.399(3) .
C1 C3 1.408(3) .
C2 C3 1.386(3) 3_665
C3 C2 1.386(3) 3_665
N1 C4 1.456(3) .
N1 Li1 1.970(4) .
N1 Li2 2.013(4) .
C4 C5 1.529(3) .
C4 C6 1.530(3) .
C4 C7 1.538(3) .
N2 C8 1.452(3) .
N2 Li2 1.989(4) .
N2 Li1 1.992(4) .
C8 C9 1.530(3) .
C8 C10 1.531(3) .
C8 C11 1.540(3) .
O1 C12 1.426(3) .
O1 C15 1.431(4) .
O1 Li1 1.956(4) .
C12 C13 1.493(4) .
C13 C14 1.501(6) .
C14 C15 1.507(5) .
O2 C16 1.410(3) .
O2 C19 1.437(3) .
O2 Li2 1.942(4) .
C16 C17 1.509(5) .
C17 C18 1.454(6) .
C18 C19 1.497(5) .
O3 C23 1.441(3) .
O3 C20 1.444(3) .
O3 Li1 2.139(4) .
O3 Li2 2.165(4) .
C20 C21 1.489(4) .
C21 C22 1.485(5) .
C22 C23 1.462(4) .
Li2 Li1 2.300(5) .

loop_
_platon_squeeze_void_nr
_platon_squeeze_void_average_x
_platon_squeeze_void_average_y
_platon_squeeze_void_average_z
_platon_squeeze_void_volume
_platon_squeeze_void_count_electrons
1 0.000 0.000 0.000 177.9 13.4
2 0.000 0.500 0.500 177.8 13.4
